data_1531580
loop_
_publ_author_name
'Irodova, A.V.'
'Bouree, F.'
'Andre, G.'

_publ_section_title
;
 Hydrogen redistribution in the solid solutions Zr V2 Dx, 2.2 <= x <= 2.7.
 II. Structure of the intermediate phase: 'lattice liquid crystal'. A
 neutron diffraction study
;
_journal_name_full 'Journal of Alloys Compd.'
_journal_page_first 196
_journal_page_last 204
_journal_volume 350
_journal_year 2003
_chemical_formula_sum 'D2.18 V2 Zr'
_chemical_name_systematic 'Zr V2 D2.18'
_space_group_IT_number 141
_symmetry_space_group_name_Hall '-I 4bd 2'
_symmetry_space_group_name_H-M 'I 41/a m d :2'
_cell_angle_alpha 90
_cell_angle_beta 90
_cell_angle_gamma 90
_cell_formula_units_Z 4
_cell_length_a 5.4357
_cell_length_b 5.4357
_cell_length_c 7.6534
_cell_volume 226.134
_citation_journal_id_ASTM JALCEU
_cod_data_source_file Irodova_JALCEU_2003_1324.cif
_cod_data_source_block D2.18V2Zr1
_cod_original_cell_volume 226.1337
_cod_original_formula_sum 'D2.18 V2 Zr1'
_cod_database_code 1531580

loop_
_symmetry_equiv_pos_as_xyz
x,y,z
-y+1/4,x+3/4,z+1/4
-x+1/2,-y,z+1/2
y+1/4,-x+1/4,z+3/4
x,-y,-z
y+1/4,x+3/4,-z+1/4
-x+1/2,y,-z+1/2
-y+1/4,-x+1/4,-z+3/4
-x,-y,-z
y-1/4,-x-3/4,-z-1/4
x-1/2,y,-z-1/2
-y-1/4,x-1/4,-z-3/4
-x,y,z
-y-1/4,-x-3/4,z-1/4
x-1/2,-y,z-1/2
y-1/4,x-1/4,z-3/4
x+1/2,y+1/2,z+1/2
-y+3/4,x+5/4,z+3/4
-x+1,-y+1/2,z+1
y+3/4,-x+3/4,z+5/4
x+1/2,-y+1/2,-z+1/2
y+3/4,x+5/4,-z+3/4
-x+1,y+1/2,-z+1
-y+3/4,-x+3/4,-z+5/4
-x+1/2,-y+1/2,-z+1/2
y+1/4,-x-1/4,-z+1/4
x,y+1/2,-z
-y+1/4,x+1/4,-z-1/4
-x+1/2,y+1/2,z+1/2
-y+1/4,-x-1/4,z+1/4
x,-y+1/2,z
y+1/4,x+1/4,z-1/4

loop_
_atom_site_label
_atom_site_type_symbol
_atom_site_fract_x
_atom_site_fract_y
_atom_site_fract_z
_atom_site_occupancy
_atom_site_U_iso_or_equiv
D1 D 0 0.1221 0.1249 0.445 0.0
D2 D 0.813 0.934 0.311 0.05 0.0
V1 V 0 0 0.5 1 0.0
Zr1 Zr 0 0.75 0.125 1 0.0
